data_7214059
loop_
_publ_author_name
'Ding, Jian-Gang'
'Zhu, Xia'
'Cui, Yan-Feng'
'Liang, Na'
'Sun, Peng-Peng'
'Chen, Qian'
'Li, Bao-Long'
'Li, Hai-Yan'

_publ_section_title
;
 Structurally versatile cadmium coordination polymers based on
 bis(1,2,4-triazol)ethane and rigid aromatic multicarboxylates: syntheses,
 structures and properties
;
_journal_issue 9
_journal_name_full CrystEngComm
_journal_page_first 1632
_journal_paper_doi 10.1039/c3ce42189a
_journal_volume 16
_journal_year 2014
_chemical_formula_sum 'C20 H32 Cd N12 O13 S'
_chemical_formula_weight 793.04
_chemical_name_systematic
; 
 ? 
;
_space_group_IT_number 14
_symmetry_cell_setting monoclinic
_symmetry_Int_Tables_number 14
_symmetry_space_group_name_Hall '-P 2ybc'
_symmetry_space_group_name_H-M 'P 1 21/c 1'
_atom_sites_solution_hydrogens geom
_atom_sites_solution_primary direct
_atom_sites_solution_secondary difmap
_audit_creation_method SHELXL-97
_cell_angle_alpha 90.00
_cell_angle_beta 100.845(3)
_cell_angle_gamma 90.00
_cell_formula_units_Z 4
_cell_length_a 13.2282(16)
_cell_length_b 14.3543(16)
_cell_length_c 16.899(2)
_cell_measurement_reflns_used 10712
_cell_measurement_temperature 293(2)
_cell_measurement_theta_max 25.3491
_cell_measurement_theta_min 3.0088
_cell_volume 3151.5(6)
_computing_cell_refinement CrystalClear
_computing_data_collection CrystalClear
_computing_data_reduction CrystalStructure
_computing_molecular_graphics 'Bruker SHELXTL'
_computing_publication_material 'Bruker SHELXTL'
_computing_structure_refinement 'SHELXL-97 (Sheldrick, 1997)'
_computing_structure_solution 'SHELXS-97 (Sheldrick, 1990)'
_diffrn_ambient_temperature 293(2)
_diffrn_detector_area_resol_mean 7.31
_diffrn_measured_fraction_theta_full 0.990
_diffrn_measured_fraction_theta_max 0.990
_diffrn_measurement_device_type 'Rigaku Nercury CCD'
_diffrn_measurement_method \w
_diffrn_radiation_monochromator graphite
_diffrn_radiation_source 'fine-focus sealed tube'
_diffrn_radiation_type MoK\a
_diffrn_radiation_wavelength 0.71070
_diffrn_reflns_av_R_equivalents 0.0314
_diffrn_reflns_av_sigmaI/netI 0.0277
_diffrn_reflns_limit_h_max 14
_diffrn_reflns_limit_h_min -15
_diffrn_reflns_limit_k_max 16
_diffrn_reflns_limit_k_min -17
_diffrn_reflns_limit_l_max 20
_diffrn_reflns_limit_l_min -20
_diffrn_reflns_number 27879
_diffrn_reflns_theta_full 25.35
_diffrn_reflns_theta_max 25.35
_diffrn_reflns_theta_min 3.01
_diffrn_standards_decay_% 0
_diffrn_standards_interval_count 0
_diffrn_standards_interval_time 0
_diffrn_standards_number 0
_exptl_absorpt_coefficient_mu 0.840
_exptl_absorpt_correction_T_max 0.8500
_exptl_absorpt_correction_T_min 0.5529
_exptl_absorpt_correction_type multi-scan
_exptl_absorpt_process_details 'Jacobson, R. (1998) Private communication'
_exptl_crystal_colour Colorless
_exptl_crystal_density_diffrn 1.671
_exptl_crystal_density_method 'not measured'
_exptl_crystal_description Block
_exptl_crystal_F_000 1616
_exptl_crystal_size_max 0.80
_exptl_crystal_size_mid 0.30
_exptl_crystal_size_min 0.20
_refine_diff_density_max 0.580
_refine_diff_density_min -0.479
_refine_diff_density_rms 0.066
_refine_ls_extinction_method none
_refine_ls_goodness_of_fit_ref 1.075
_refine_ls_hydrogen_treatment mixed
_refine_ls_matrix_type full
_refine_ls_number_parameters 461
_refine_ls_number_reflns 5716
_refine_ls_number_restraints 14
_refine_ls_restrained_S_all 1.074
_refine_ls_R_factor_all 0.0468
_refine_ls_R_factor_gt 0.0395
_refine_ls_shift/su_max 0.001
_refine_ls_shift/su_mean 0.000
_refine_ls_structure_factor_coef Fsqd
_refine_ls_weighting_details 'calc w=1/[\s^2^(Fo^2^)+(0.0479P)^2^+3.3280P] where P=(Fo^2^+2Fc^2^)/3'
_refine_ls_weighting_scheme calc
_refine_ls_wR_factor_gt 0.0935
_refine_ls_wR_factor_ref 0.0976
_reflns_number_gt 5157
_reflns_number_total 5716
_reflns_threshold_expression >2sigma(I)
_cod_data_source_file c3ce42189a.txt
_cod_data_source_block CdbteSO3bdc
_cod_depositor_comments
;
The following automatic conversions were performed:

'_symmetry_cell_setting' value 'Monoclinic' changed to 'monoclinic'
according to
/usr/data/users/saulius/automatic-downloads/current/RSC/lib/dictionaries/cif_core.dic
dictionary named 'cif_core.dic' version 2.4.2 from
2011-04-26.

'_exptl_absorpt_correction_type' value 'Multi-scan'
changed to 'multi-scan' according to
/usr/data/users/saulius/automatic-downloads/current/RSC/lib/dictionaries/cif_core.dic
dictionary named 'cif_core.dic' version 2.4.2 from 2011-04-26.

Automatic conversion script
Id: cif_fix_values 2281 2013-09-26 08:29:07Z andrius 
;
_cod_original_sg_symbol_Hall '-P 2ybc '
_cod_original_sg_symbol_H-M P21/c
_cod_database_code 7214059

loop_
_symmetry_equiv_pos_as_xyz
'x, y, z'
'-x, y+1/2, -z+1/2'
'-x, -y, -z'
'x, -y-1/2, z-1/2'

loop_
_atom_site_label
_atom_site_type_symbol
_atom_site_fract_x
_atom_site_fract_y
_atom_site_fract_z
_atom_site_U_iso_or_equiv
_atom_site_adp_type
_atom_site_occupancy
_atom_site_symmetry_multiplicity
_atom_site_calc_flag
_atom_site_refinement_flags
Cd1 Cd 0.566173(18) 0.717641(17) 0.248778(13) 0.03216(10) Uani 1 1 d .
S1 S 0.73354(7) 0.98245(6) 0.01667(5) 0.0364(2) Uani 1 1 d .
O1 O 0.9883(2) 0.78203(16) -0.11380(17) 0.0485(7) Uani 1 1 d .
O2 O 1.0399(2) 0.86690(17) -0.20886(15) 0.0420(6) Uani 1 1 d .
HW H 1.052(4) 0.809(4) -0.231(3) 0.073(14) Uiso 1 1 d .
O3 O 0.94669(19) 1.20562(15) -0.23223(15) 0.0391(6) Uani 1 1 d .
O4 O 0.84544(19) 1.26247(15) -0.15268(16) 0.0408(6) Uani 1 1 d .
O5 O 0.7290(3) 1.0628(2) 0.0644(2) 0.0927(13) Uani 1 1 d .
O6 O 0.7680(3) 0.9037(3) 0.0639(3) 0.1143(17) Uani 1 1 d .
O7 O 0.6389(3) 0.9667(4) -0.0362(2) 0.125(2) Uani 1 1 d .
O8 O 0.5636(2) 0.8536(2) 0.17776(16) 0.0524(7) Uani 1 1 d D
H1W H 0.539(3) 0.850(3) 0.1282(13) 0.063 Uiso 1 1 d D
H2W H 0.596(3) 0.902(2) 0.195(2) 0.063 Uiso 1 1 d D
O9 O 0.5511(2) 0.5729(2) 0.30855(16) 0.0527(7) Uani 1 1 d D
H3W H 0.4908(17) 0.552(3) 0.300(2) 0.063 Uiso 1 1 d D
H4W H 0.585(3) 0.568(3) 0.3567(15) 0.063 Uiso 1 1 d D
O10 O 0.8245(2) 1.45591(19) -0.15555(19) 0.0545(7) Uani 1 1 d D
H5W H 0.840(3) 1.3988(15) -0.158(3) 0.065 Uiso 1 1 d D
H6W H 0.877(2) 1.487(3) -0.157(3) 0.065 Uiso 1 1 d D
O11 O 0.6666(2) 1.4831(2) -0.28569(18) 0.0580(7) Uani 1 1 d D
H7W H 0.721(2) 1.513(3) -0.274(3) 0.070 Uiso 1 1 d D
O12 O 1.0096(2) 1.56407(19) -0.14748(18) 0.0506(7) Uani 1 1 d D
H9W H 1.054(3) 1.525(2) -0.155(3) 0.061 Uiso 1 1 d D
H10W H 1.017(3) 1.610(2) -0.178(2) 0.061 Uiso 1 1 d D
O13 O 0.4906(2) 0.8531(2) 0.01789(19) 0.0628(8) Uani 1 1 d D
H11W H 0.543(2) 0.870(3) -0.002(3) 0.075 Uiso 1 1 d D
H12W H 0.440(2) 0.890(3) 0.009(3) 0.075 Uiso 1 1 d D
N1 N 0.34256(19) 0.63206(19) 0.03168(16) 0.0310(6) Uani 1 1 d .
N2 N 0.4267(2) 0.5927(2) 0.00918(17) 0.0418(7) Uani 1 1 d .
N3 N 0.4672(2) 0.6533(2) 0.13393(16) 0.0353(6) Uani 1 1 d .
N4 N 0.2986(2) 0.70212(18) -0.13982(16) 0.0298(6) Uani 1 1 d .
N5 N 0.2968(2) 0.6276(2) -0.18938(18) 0.0440(7) Uani 1 1 d .
N6 N 0.4183(2) 0.72873(19) -0.20922(17) 0.0359(7) Uani 1 1 d .
N7 N 0.7842(2) 0.8493(2) 0.45092(16) 0.0359(6) Uani 1 1 d .
N8 N 0.6961(2) 0.8816(3) 0.4716(2) 0.0614(10) Uani 1 1 d .
N9 N 0.6611(2) 0.7941(2) 0.35953(17) 0.0435(8) Uani 1 1 d .
N10 N 0.8345(2) 0.83607(18) 0.63165(15) 0.0302(6) Uani 1 1 d .
N11 N 0.8305(2) 0.92256(19) 0.66377(17) 0.0364(6) Uani 1 1 d .
N12 N 0.7167(2) 0.82743(19) 0.70508(16) 0.0339(6) Uani 1 1 d .
C1 C 0.2431(2) 0.6301(2) -0.02230(19) 0.0334(7) Uani 1 1 d .
H1A H 0.1893 0.6336 0.0094 0.040 Uiso 1 1 calc R
H1B H 0.2357 0.5711 -0.0508 0.040 Uiso 1 1 calc R
C2 C 0.2285(2) 0.7082(2) -0.0829(2) 0.0341(8) Uani 1 1 d .
H2A H 0.1582 0.7071 -0.1125 0.041 Uiso 1 1 calc R
H2B H 0.2392 0.7672 -0.0546 0.041 Uiso 1 1 calc R
C3 C 0.4988(3) 0.6069(3) 0.0729(2) 0.0405(8) Uani 1 1 d .
H3A H 0.5662 0.5867 0.0760 0.049 Uiso 1 1 calc R
C4 C 0.3679(2) 0.6673(2) 0.10501(19) 0.0334(7) Uani 1 1 d .
H4A H 0.3227 0.6976 0.1324 0.040 Uiso 1 1 calc R
C5 C 0.3696(3) 0.6473(3) -0.2291(2) 0.0417(8) Uani 1 1 d .
H5A H 0.3867 0.6079 -0.2683 0.050 Uiso 1 1 calc R
C6 C 0.3705(3) 0.7608(2) -0.1523(2) 0.0368(8) Uani 1 1 d .
H6A H 0.3857 0.8169 -0.1250 0.044 Uiso 1 1 calc R
C7 C 0.8833(2) 0.8711(3) 0.5003(2) 0.0365(8) Uani 1 1 d .
H7A H 0.8853 0.9369 0.5136 0.044 Uiso 1 1 calc R
H7B H 0.9369 0.8592 0.4695 0.044 Uiso 1 1 calc R
C8 C 0.9053(2) 0.8154(3) 0.5770(2) 0.0363(8) Uani 1 1 d .
H8A H 0.9009 0.7496 0.5637 0.044 Uiso 1 1 calc R
H8B H 0.9751 0.8282 0.6045 0.044 Uiso 1 1 calc R
C9 C 0.6255(3) 0.8458(4) 0.4153(2) 0.0637(13) Uani 1 1 d .
H9A H 0.5556 0.8552 0.4137 0.076 Uiso 1 1 calc R
C10 C 0.7623(3) 0.7985(2) 0.3844(2) 0.0365(8) Uani 1 1 d .
H10A H 0.8107 0.7701 0.3589 0.044 Uiso 1 1 calc R
C11 C 0.7590(3) 0.9135(2) 0.7076(2) 0.0348(7) Uani 1 1 d .
H11A H 0.7392 0.9621 0.7379 0.042 Uiso 1 1 calc R
C12 C 0.7666(3) 0.7812(2) 0.6566(2) 0.0344(8) Uani 1 1 d .
H12A H 0.7555 0.7190 0.6421 0.041 Uiso 1 1 calc R
C13 C 0.9459(2) 0.9426(2) -0.12115(18) 0.0270(7) Uani 1 1 d .
C14 C 0.9522(2) 1.0294(2) -0.15575(18) 0.0267(7) Uani 1 1 d .
H14A H 0.9964 1.0382 -0.1919 0.032 Uiso 1 1 calc R
C15 C 0.8933(2) 1.1036(2) -0.13698(18) 0.0271(7) Uani 1 1 d .
C16 C 0.8288(2) 1.0901(2) -0.08193(19) 0.0299(7) Uani 1 1 d .
H16A H 0.7891 1.1392 -0.0688 0.036 Uiso 1 1 calc R
C17 C 0.8235(3) 1.0037(2) -0.04664(18) 0.0307(7) Uani 1 1 d .
C18 C 0.8823(2) 0.9308(2) -0.06555(19) 0.0308(7) Uani 1 1 d .
H18A H 0.8793 0.8732 -0.0408 0.037 Uiso 1 1 calc R
C19 C 0.9955(2) 0.8567(2) -0.1468(2) 0.0310(7) Uani 1 1 d .
C20 C 0.8946(2) 1.1984(2) -0.17678(19) 0.0290(7) Uani 1 1 d .

loop_
_atom_site_aniso_label
_atom_site_aniso_U_11
_atom_site_aniso_U_22
_atom_site_aniso_U_33
_atom_site_aniso_U_23
_atom_site_aniso_U_13
_atom_site_aniso_U_12
Cd1 0.03316(16) 0.03805(16) 0.02623(15) -0.00145(10) 0.00805(11) 0.00260(10)
S1 0.0469(5) 0.0332(4) 0.0352(5) -0.0009(4) 0.0232(4) -0.0053(4)
O1 0.0572(16) 0.0305(13) 0.0679(18) 0.0153(12) 0.0379(14) 0.0135(11)
O2 0.0603(16) 0.0286(13) 0.0446(14) 0.0014(11) 0.0290(13) 0.0068(12)
O3 0.0533(15) 0.0295(12) 0.0409(13) 0.0051(10) 0.0250(12) -0.0027(11)
O4 0.0455(14) 0.0249(12) 0.0584(16) 0.0081(11) 0.0258(13) 0.0057(11)
O5 0.149(3) 0.0518(19) 0.110(3) -0.0299(18) 0.106(3) -0.029(2)
O6 0.134(3) 0.094(3) 0.147(4) 0.082(3) 0.109(3) 0.054(2)
O7 0.058(2) 0.274(6) 0.0481(19) -0.024(3) 0.0247(16) -0.068(3)
O8 0.0699(19) 0.0478(16) 0.0374(14) 0.0079(13) 0.0047(14) -0.0130(14)
O9 0.0623(18) 0.0515(17) 0.0438(15) 0.0116(14) 0.0092(14) -0.0052(15)
O10 0.0594(18) 0.0388(15) 0.0715(19) 0.0031(15) 0.0286(16) 0.0049(14)
O11 0.0666(19) 0.0594(19) 0.0522(17) 0.0056(15) 0.0218(16) 0.0106(15)
O12 0.0581(17) 0.0414(16) 0.0584(18) -0.0004(13) 0.0267(15) 0.0025(13)
O13 0.0570(18) 0.077(2) 0.0542(18) 0.0062(16) 0.0099(16) -0.0124(16)
N1 0.0275(14) 0.0381(15) 0.0288(14) 0.0001(12) 0.0088(11) -0.0025(12)
N2 0.0335(15) 0.0568(19) 0.0361(16) -0.0130(15) 0.0093(13) 0.0040(14)
N3 0.0335(15) 0.0427(16) 0.0309(14) -0.0047(13) 0.0090(12) 0.0002(13)
N4 0.0307(14) 0.0304(14) 0.0294(14) -0.0007(11) 0.0081(12) -0.0021(11)
N5 0.0523(19) 0.0387(17) 0.0453(18) -0.0104(14) 0.0200(15) -0.0112(14)
N6 0.0349(15) 0.0403(17) 0.0336(15) -0.0014(13) 0.0093(13) -0.0052(13)
N7 0.0323(15) 0.0450(17) 0.0315(15) -0.0056(13) 0.0086(12) 0.0023(13)
N8 0.0372(17) 0.101(3) 0.0456(19) -0.033(2) 0.0055(15) 0.0145(18)
N9 0.0395(17) 0.060(2) 0.0314(16) -0.0102(14) 0.0068(13) 0.0053(15)
N10 0.0309(14) 0.0322(15) 0.0281(14) -0.0020(12) 0.0073(11) -0.0006(12)
N11 0.0383(15) 0.0306(15) 0.0420(16) -0.0069(13) 0.0121(13) -0.0057(12)
N12 0.0346(15) 0.0349(15) 0.0338(15) -0.0006(13) 0.0108(12) -0.0007(13)
C1 0.0288(16) 0.0410(19) 0.0314(17) 0.0002(15) 0.0081(14) -0.0057(14)
C2 0.0265(16) 0.0409(19) 0.0358(18) 0.0007(15) 0.0081(14) 0.0013(14)
C3 0.0328(18) 0.054(2) 0.0356(19) -0.0070(17) 0.0075(16) 0.0040(16)
C4 0.0337(18) 0.0385(19) 0.0299(17) -0.0055(15) 0.0110(14) 0.0009(15)
C5 0.048(2) 0.041(2) 0.040(2) -0.0070(16) 0.0157(17) -0.0036(17)
C6 0.0385(19) 0.0372(19) 0.0364(19) -0.0069(15) 0.0116(16) -0.0075(16)
C7 0.0290(17) 0.048(2) 0.0342(18) -0.0054(16) 0.0103(14) -0.0030(15)
C8 0.0270(17) 0.046(2) 0.0369(19) -0.0046(16) 0.0084(15) 0.0048(15)
C9 0.035(2) 0.110(4) 0.045(2) -0.030(3) 0.0033(18) 0.014(2)
C10 0.0385(19) 0.043(2) 0.0298(18) -0.0053(15) 0.0108(15) 0.0058(16)
C11 0.0399(18) 0.0315(18) 0.0344(18) -0.0038(15) 0.0108(15) -0.0012(15)
C12 0.0380(18) 0.0297(17) 0.0367(19) -0.0032(14) 0.0107(16) -0.0056(14)
C13 0.0305(16) 0.0262(16) 0.0249(15) -0.0005(13) 0.0067(13) -0.0003(13)
C14 0.0310(16) 0.0257(16) 0.0249(15) -0.0005(13) 0.0090(13) -0.0003(13)
C15 0.0323(16) 0.0244(16) 0.0256(15) 0.0010(13) 0.0083(13) -0.0013(13)
C16 0.0359(17) 0.0238(16) 0.0323(17) 0.0010(13) 0.0121(14) 0.0031(13)
C17 0.0385(18) 0.0290(17) 0.0271(16) -0.0003(13) 0.0130(14) -0.0010(14)
C18 0.0402(18) 0.0232(16) 0.0309(17) 0.0055(13) 0.0120(14) 0.0021(14)
C19 0.0330(17) 0.0266(17) 0.0355(18) 0.0018(14) 0.0118(14) 0.0025(14)
C20 0.0326(17) 0.0250(16) 0.0297(17) 0.0013(13) 0.0065(14) -0.0042(13)

loop_
_atom_type_symbol
_atom_type_description
_atom_type_scat_dispersion_real
_atom_type_scat_dispersion_imag
_atom_type_scat_source
C C 0.0033 0.0016 'International Tables Vol C Tables 4.2.6.8 and 6.1.1.4'
H H 0.0000 0.0000 'International Tables Vol C Tables 4.2.6.8 and 6.1.1.4'
N N 0.0061 0.0033 'International Tables Vol C Tables 4.2.6.8 and 6.1.1.4'
O O 0.0106 0.0060 'International Tables Vol C Tables 4.2.6.8 and 6.1.1.4'
Cd Cd -0.8075 1.2024 'International Tables Vol C Tables 4.2.6.8 and 6.1.1.4'
S S 0.1246 0.1234 'International Tables Vol C Tables 4.2.6.8 and 6.1.1.4'

loop_
_geom_angle_atom_site_label_1
_geom_angle_atom_site_label_2
_geom_angle_atom_site_label_3
_geom_angle
_geom_angle_site_symmetry_1
_geom_angle_site_symmetry_3
O8 Cd1 N3 87.15(10) . .
O8 Cd1 N9 88.40(11) . .
N3 Cd1 N9 175.29(11) . .
O8 Cd1 N6 86.99(11) . 4_576
N3 Cd1 N6 90.71(10) . 4_576
N9 Cd1 N6 87.50(10) . 4_576
O8 Cd1 O9 172.66(10) . .
N3 Cd1 O9 85.81(10) . .
N9 Cd1 O9 98.57(11) . .
N6 Cd1 O9 90.99(10) 4_576 .
O8 Cd1 N12 90.00(10) . 4_575
N3 Cd1 N12 90.31(9) . 4_575
N9 Cd1 N12 91.24(10) . 4_575
N6 Cd1 N12 176.77(10) 4_576 4_575
O9 Cd1 N12 92.14(10) . 4_575
O6 S1 O7 112.5(3) . .
O6 S1 O5 112.1(3) . .
O7 S1 O5 111.3(3) . .
O6 S1 C17 107.28(18) . .
O7 S1 C17 105.16(17) . .
O5 S1 C17 108.04(16) . .
C19 O2 HW 111(3) . .
Cd1 O8 H1W 115(3) . .
Cd1 O8 H2W 125(3) . .
H1W O8 H2W 118(3) . .
Cd1 O9 H3W 114(3) . .
Cd1 O9 H4W 114(3) . .
H3W O9 H4W 116(3) . .
H5W O10 H6W 108(5) . .
H9W O12 H10W 105(4) . .
H11W O13 H12W 115(3) . .
C4 N1 N2 110.1(3) . .
C4 N1 C1 129.5(3) . .
N2 N1 C1 120.4(3) . .
C3 N2 N1 102.2(3) . .
C4 N3 C3 102.7(3) . .
C4 N3 Cd1 127.7(2) . .
C3 N3 Cd1 128.7(2) . .
C6 N4 N5 109.6(3) . .
C6 N4 C2 129.4(3) . .
N5 N4 C2 121.0(3) . .
C5 N5 N4 102.6(3) . .
C6 N6 C5 102.2(3) . .
C6 N6 Cd1 130.2(2) . 4_575
C5 N6 Cd1 126.8(2) . 4_575
C10 N7 N8 110.1(3) . .
C10 N7 C7 129.6(3) . .
N8 N7 C7 120.3(3) . .
C9 N8 N7 102.1(3) . .
C10 N9 C9 102.4(3) . .
C10 N9 Cd1 129.6(2) . .
C9 N9 Cd1 127.9(3) . .
C12 N10 N11 109.7(3) . .
C12 N10 C8 129.4(3) . .
N11 N10 C8 121.0(3) . .
C11 N11 N10 102.8(3) . .
C12 N12 C11 103.0(3) . .
C12 N12 Cd1 127.6(2) . 4_576
C11 N12 Cd1 127.8(2) . 4_576
N1 C1 C2 113.4(3) . .
N1 C1 H1A 108.9 . .
C2 C1 H1A 108.9 . .
N1 C1 H1B 108.9 . .
C2 C1 H1B 108.9 . .
H1A C1 H1B 107.7 . .
N4 C2 C1 112.8(3) . .
N4 C2 H2A 109.0 . .
C1 C2 H2A 109.0 . .
N4 C2 H2B 109.0 . .
C1 C2 H2B 109.0 . .
H2A C2 H2B 107.8 . .
N2 C3 N3 114.8(3) . .
N2 C3 H3A 122.6 . .
N3 C3 H3A 122.6 . .
N1 C4 N3 110.2(3) . .
N1 C4 H4A 124.9 . .
N3 C4 H4A 124.9 . .
N5 C5 N6 115.1(3) . .
N5 C5 H5A 122.5 . .
N6 C5 H5A 122.5 . .
N4 C6 N6 110.5(3) . .
N4 C6 H6A 124.8 . .
N6 C6 H6A 124.8 . .
N7 C7 C8 112.9(3) . .
N7 C7 H7A 109.0 . .
C8 C7 H7A 109.0 . .
N7 C7 H7B 109.0 . .
C8 C7 H7B 109.0 . .
H7A C7 H7B 107.8 . .
N10 C8 C7 113.1(3) . .
N10 C8 H8A 108.9 . .
C7 C8 H8A 108.9 . .
N10 C8 H8B 108.9 . .
C7 C8 H8B 108.9 . .
H8A C8 H8B 107.8 . .
N8 C9 N9 115.4(3) . .
N8 C9 H9A 122.3 . .
N9 C9 H9A 122.3 . .
N7 C10 N9 110.0(3) . .
N7 C10 H10A 125.0 . .
N9 C10 H10A 125.0 . .
N11 C11 N12 114.2(3) . .
N11 C11 H11A 122.9 . .
N12 C11 H11A 122.9 . .
N10 C12 N12 110.3(3) . .
N10 C12 H12A 124.8 . .
N12 C12 H12A 124.8 . .
C18 C13 C14 119.3(3) . .
C18 C13 C19 116.8(3) . .
C14 C13 C19 123.6(3) . .
C13 C14 C15 120.7(3) . .
C13 C14 H14A 119.6 . .
C15 C14 H14A 119.6 . .
C16 C15 C14 119.2(3) . .
C16 C15 C20 118.7(3) . .
C14 C15 C20 122.0(3) . .
C17 C16 C15 120.0(3) . .
C17 C16 H16A 120.0 . .
C15 C16 H16A 120.0 . .
C18 C17 C16 120.3(3) . .
C18 C17 S1 118.9(2) . .
C16 C17 S1 120.6(2) . .
C17 C18 C13 120.4(3) . .
C17 C18 H18A 119.8 . .
C13 C18 H18A 119.8 . .
O1 C19 O2 123.4(3) . .
O1 C19 C13 121.0(3) . .
O2 C19 C13 115.4(3) . .
O4 C20 O3 125.0(3) . .
O4 C20 C15 118.0(3) . .
O3 C20 C15 117.0(3) . .

loop_
_geom_bond_atom_site_label_1
_geom_bond_atom_site_label_2
_geom_bond_distance
_geom_bond_site_symmetry_2
Cd1 O8 2.288(3) .
Cd1 N3 2.319(3) .
Cd1 N9 2.324(3) .
Cd1 N6 2.334(3) 4_576
Cd1 O9 2.334(3) .
Cd1 N12 2.341(3) 4_575
S1 O6 1.409(3) .
S1 O7 1.413(3) .
S1 O5 1.415(3) .
S1 C17 1.770(3) .
O1 C19 1.221(4) .
O2 C19 1.303(4) .
O2 HW 0.93(5) .
O3 C20 1.267(4) .
O4 C20 1.239(4) .
O8 H1W 0.840(18) .
O8 H2W 0.837(18) .
O9 H3W 0.838(18) .
O9 H4W 0.853(18) .
O10 H5W 0.846(19) .
O10 H6W 0.836(19) .
O11 H7W 0.835(19) .
O12 H9W 0.843(19) .
O12 H10W 0.850(19) .
O13 H11W 0.864(18) .
O13 H12W 0.850(18) .
N1 C4 1.322(4) .
N1 N2 1.364(4) .
N1 C1 1.453(4) .
N2 C3 1.314(4) .
N3 C4 1.328(4) .
N3 C3 1.357(4) .
N4 C6 1.316(4) .
N4 N5 1.356(4) .
N4 C2 1.459(4) .
N5 C5 1.305(5) .
N6 C6 1.329(4) .
N6 C5 1.346(4) .
N6 Cd1 2.334(3) 4_575
N7 C10 1.325(4) .
N7 N8 1.360(4) .
N7 C7 1.449(4) .
N8 C9 1.306(5) .
N9 C10 1.327(5) .
N9 C9 1.352(5) .
N10 C12 1.322(4) .
N10 N11 1.360(4) .
N10 C8 1.463(4) .
N11 C11 1.313(4) .
N12 C12 1.324(4) .
N12 C11 1.355(4) .
N12 Cd1 2.341(3) 4_576
C1 C2 1.507(5) .
C1 H1A 0.9700 .
C1 H1B 0.9700 .
C2 H2A 0.9700 .
C2 H2B 0.9700 .
C3 H3A 0.9300 .
C4 H4A 0.9300 .
C5 H5A 0.9300 .
C6 H6A 0.9300 .
C7 C8 1.504(5) .
C7 H7A 0.9700 .
C7 H7B 0.9700 .
C8 H8A 0.9700 .
C8 H8B 0.9700 .
C9 H9A 0.9300 .
C10 H10A 0.9300 .
C11 H11A 0.9300 .
C12 H12A 0.9300 .
C13 C18 1.384(4) .
C13 C14 1.386(4) .
C13 C19 1.497(4) .
C14 C15 1.391(4) .
C14 H14A 0.9300 .
C15 C16 1.389(4) .
C15 C20 1.520(4) .
C16 C17 1.384(4) .
C16 H16A 0.9300 .
C17 C18 1.377(4) .
C18 H18A 0.9300 .

loop_
_geom_hbond_atom_site_label_D
_geom_hbond_atom_site_label_H
_geom_hbond_atom_site_label_A
_geom_hbond_distance_DH
_geom_hbond_distance_HA
_geom_hbond_distance_DA
_geom_hbond_angle_DHA
_geom_hbond_site_symmetry_A
O2 HW O3 0.93(5) 1.62(5) 2.539(3) 170(5) 2_744
O8 H1W O13 0.840(18) 1.86(2) 2.693(4) 174(4) .
O8 H2W O11 0.837(18) 1.90(2) 2.724(4) 170(4) 4_586
O9 H3W O11 0.838(18) 2.113(19) 2.945(4) 172(4) 3_675
O9 H4W O7 0.853(18) 1.89(2) 2.722(4) 166(4) 4_576
O10 H5W O4 0.846(19) 1.96(2) 2.790(4) 166(4) .
O10 H6W O12 0.836(19) 2.05(2) 2.881(4) 173(5) .
O11 H7W O10 0.835(19) 2.35(5) 2.761(4) 111(4) .
O12 H9W N11 0.843(19) 2.14(2) 2.983(4) 176(4) 2_755
O12 H10W O3 0.850(19) 2.17(2) 3.006(4) 168(4) 2_754
O13 H11W O7 0.864(18) 2.04(3) 2.832(5) 153(4) .
O13 H12W O7 0.850(18) 2.39(3) 3.150(7) 150(4) 3_675
O13 H12W O5 0.850(18) 2.43(3) 3.209(6) 152(4) 3_675

loop_
_geom_torsion_atom_site_label_1
_geom_torsion_atom_site_label_2
_geom_torsion_atom_site_label_3
_geom_torsion_atom_site_label_4
_geom_torsion
_geom_torsion_site_symmetry_1
C4 N1 N2 C3 0.5(4) .
C1 N1 N2 C3 -178.9(3) .
O8 Cd1 N3 C4 -74.7(3) .
N6 Cd1 N3 C4 12.2(3) 4_576
O9 Cd1 N3 C4 103.2(3) .
N12 Cd1 N3 C4 -164.7(3) 4_575
O8 Cd1 N3 C3 92.0(3) .
N6 Cd1 N3 C3 179.0(3) 4_576
O9 Cd1 N3 C3 -90.1(3) .
N12 Cd1 N3 C3 2.0(3) 4_575
C6 N4 N5 C5 0.1(4) .
C2 N4 N5 C5 -179.3(3) .
C10 N7 N8 C9 1.0(5) .
C7 N7 N8 C9 -178.2(4) .
O8 Cd1 N9 C10 -94.3(3) .
N6 Cd1 N9 C10 178.6(3) 4_576
O9 Cd1 N9 C10 88.0(3) .
N12 Cd1 N9 C10 -4.4(3) 4_575
O8 Cd1 N9 C9 85.8(4) .
N6 Cd1 N9 C9 -1.3(4) 4_576
O9 Cd1 N9 C9 -91.9(4) .
N12 Cd1 N9 C9 175.8(4) 4_575
C12 N10 N11 C11 0.5(3) .
C8 N10 N11 C11 179.4(3) .
C4 N1 C1 C2 96.2(4) .
N2 N1 C1 C2 -84.5(4) .
C6 N4 C2 C1 -118.1(4) .
N5 N4 C2 C1 61.2(4) .
N1 C1 C2 N4 65.4(4) .
N1 N2 C3 N3 -0.7(4) .
C4 N3 C3 N2 0.7(4) .
Cd1 N3 C3 N2 -168.6(2) .
N2 N1 C4 N3 -0.1(4) .
C1 N1 C4 N3 179.2(3) .
C3 N3 C4 N1 -0.3(4) .
Cd1 N3 C4 N1 169.1(2) .
N4 N5 C5 N6 -0.1(4) .
C6 N6 C5 N5 0.1(4) .
Cd1 N6 C5 N5 171.1(2) 4_575
N5 N4 C6 N6 0.0(4) .
C2 N4 C6 N6 179.3(3) .
C5 N6 C6 N4 -0.1(4) .
Cd1 N6 C6 N4 -170.6(2) 4_575
C10 N7 C7 C8 -103.6(4) .
N8 N7 C7 C8 75.5(4) .
C12 N10 C8 C7 115.7(4) .
N11 N10 C8 C7 -62.9(4) .
N7 C7 C8 N10 -64.7(4) .
N7 N8 C9 N9 -0.9(6) .
C10 N9 C9 N8 0.4(6) .
Cd1 N9 C9 N8 -179.7(3) .
N8 N7 C10 N9 -0.9(4) .
C7 N7 C10 N9 178.3(3) .
C9 N9 C10 N7 0.3(4) .
Cd1 N9 C10 N7 -179.6(2) .
N10 N11 C11 N12 -0.6(4) .
C12 N12 C11 N11 0.4(4) .
Cd1 N12 C11 N11 -166.1(2) 4_576
N11 N10 C12 N12 -0.4(4) .
C8 N10 C12 N12 -179.1(3) .
C11 N12 C12 N10 0.0(4) .
Cd1 N12 C12 N10 166.6(2) 4_576
C18 C13 C14 C15 -1.9(5) .
C19 C13 C14 C15 171.2(3) .
C13 C14 C15 C16 1.0(5) .
C13 C14 C15 C20 -177.1(3) .
C14 C15 C16 C17 -0.2(5) .
C20 C15 C16 C17 178.0(3) .
C15 C16 C17 C18 0.3(5) .
C15 C16 C17 S1 -174.3(2) .
O6 S1 C17 C18 24.8(4) .
O7 S1 C17 C18 -95.2(4) .
O5 S1 C17 C18 145.8(3) .
O6 S1 C17 C16 -160.5(3) .
O7 S1 C17 C16 79.5(4) .
O5 S1 C17 C16 -39.5(4) .
C16 C17 C18 C13 -1.2(5) .
S1 C17 C18 C13 173.5(2) .
C14 C13 C18 C17 2.0(5) .
C19 C13 C18 C17 -171.6(3) .
C18 C13 C19 O1 -7.4(5) .
C14 C13 C19 O1 179.4(3) .
C18 C13 C19 O2 168.4(3) .
C14 C13 C19 O2 -4.8(5) .
C16 C15 C20 O4 6.8(4) .
C14 C15 C20 O4 -175.1(3) .
C16 C15 C20 O3 -173.4(3) .
C14 C15 C20 O3 4.7(5) .
